data_8105764
loop_
_publ_author_name
'Wu, Qi-Yun'
'Wu, Ji-Chun'
'Huo, Shao-Jie'
'He, Xi-Chen'
'Du, Jiang'

_publ_section_title
;
 Crystal structure of (E)-N-((2S,3S,4R,10R,13S, 17S)-17-(1-(dimethylamino)
 ethyl)-2,4-dihydroxy-10,13-dimethylhexadecahydro-1H-cyclopenta[a]phenanthren-3-yl)-2-methylbut-2-enamide,
 C24H48N2O3
;
_journal_issue 3
_journal_name_full 'Zeitschrift f\"ur Kristallographie - New Crystal Structures'
_journal_page_first 513
_journal_page_last 516
_journal_paper_doi 10.1515/ncrs-2018-0511
_journal_volume 234
_journal_year 2019
_chemical_absolute_configuration .
_chemical_formula_moiety 'C28 H48 N2 O3'
_chemical_formula_sum 'C28 H48 N2 O3'
_chemical_formula_weight 460.68
_space_group_crystal_system monoclinic
_space_group_IT_number 4
_space_group_name_Hall 'P 2yb'
_space_group_name_H-M_alt 'P 1 21 1'
_atom_sites_solution_hydrogens geom
_atom_sites_solution_primary dual
_cell_angle_alpha 90
_cell_angle_beta 98.935(5)
_cell_angle_gamma 90
_cell_formula_units_Z 4
_cell_length_a 14.805(3)
_cell_length_b 10.0557(18)
_cell_length_c 18.061(3)
_cell_measurement_reflns_used 2354
_cell_measurement_temperature 173
_cell_measurement_theta_max 19.659
_cell_measurement_theta_min 2.283
_cell_volume 2656.2(8)
_computing_cell_refinement 'SAINT v8.34A (Bruker, 2013)'
_computing_data_reduction 'SAINT v8.34A (Bruker, 2013)'
_computing_molecular_graphics 'Olex2 (Dolomanov et al., 2009)'
_computing_publication_material 'Olex2 (Dolomanov et al., 2009)'
_computing_structure_refinement 'ShelXL (Sheldrick, 2015)'
_computing_structure_solution 'ShelXT (Sheldrick, 2015)'
_diffrn_ambient_temperature 173.0
_diffrn_measured_fraction_theta_full 0.999
_diffrn_measured_fraction_theta_max 0.995
_diffrn_measurement_device_type 'Bruker APEX-II CCD'
_diffrn_radiation_type MoK\a
_diffrn_radiation_wavelength 0.71073
_diffrn_reflns_av_R_equivalents 0.0632
_diffrn_reflns_av_unetI/netI 0.0992
_diffrn_reflns_Laue_measured_fraction_full 0.999
_diffrn_reflns_Laue_measured_fraction_max 0.995
_diffrn_reflns_limit_h_max 18
_diffrn_reflns_limit_h_min -17
_diffrn_reflns_limit_k_max 12
_diffrn_reflns_limit_k_min -12
_diffrn_reflns_limit_l_max 22
_diffrn_reflns_limit_l_min -22
_diffrn_reflns_number 22053
_diffrn_reflns_point_group_measured_fraction_full 0.999
_diffrn_reflns_point_group_measured_fraction_max 0.995
_diffrn_reflns_theta_full 25.242
_diffrn_reflns_theta_max 26.314
_diffrn_reflns_theta_min 1.658
_exptl_absorpt_coefficient_mu 0.074
_exptl_absorpt_correction_T_max 0.7454
_exptl_absorpt_correction_T_min 0.6623
_exptl_absorpt_correction_type multi-scan
_exptl_absorpt_process_details
;SADABS-2014/5 (Bruker,2014/5) was used for absorption correction. wR2(int) 
was 0.0733 before and 0.0559 after correction. The Ratio of minimum to 
maximum transmission is 0.8885. The \l/2 correction factor is 0.00150.
;
_exptl_crystal_colour colourless
_exptl_crystal_colour_primary colourless
_exptl_crystal_density_diffrn 1.152
_exptl_crystal_description block
_exptl_crystal_F_000 1016
_exptl_crystal_size_max 0.28
_exptl_crystal_size_mid 0.15
_exptl_crystal_size_min 0.12
_refine_diff_density_max 0.595
_refine_diff_density_min -0.340
_refine_diff_density_rms 0.051
_refine_ls_abs_structure_details
;
 Refined as an inversion twin.
;
_refine_ls_abs_structure_Flack -2.2(17)
_refine_ls_extinction_coef .
_refine_ls_extinction_method none
_refine_ls_goodness_of_fit_ref 0.970
_refine_ls_hydrogen_treatment constr
_refine_ls_matrix_type full
_refine_ls_number_parameters 614
_refine_ls_number_reflns 10586
_refine_ls_number_restraints 645
_refine_ls_restrained_S_all 0.963
_refine_ls_R_factor_all 0.1090
_refine_ls_R_factor_gt 0.0674
_refine_ls_shift/su_max 0.010
_refine_ls_shift/su_mean 0.000
_refine_ls_structure_factor_coef Fsqd
_refine_ls_weighting_details 'w=1/[\s^2^(Fo^2^)+(0.1011P)^2^] where P=(Fo^2^+2Fc^2^)/3'
_refine_ls_weighting_scheme calc
_refine_ls_wR_factor_gt 0.1663
_refine_ls_wR_factor_ref 0.1955
_reflns_Friedel_coverage 0.888
_reflns_Friedel_fraction_full 1.000
_reflns_Friedel_fraction_max 0.996
_reflns_number_gt 6703
_reflns_number_total 10586
_reflns_threshold_expression 'I > 2\s(I)'
_cod_data_source_file suppl_ncrs-2018-0511_suppl.cif
_cod_data_source_block mo
_cod_original_cell_volume 2656.3(8)
_cod_database_code 8105764
_shelx_space_group_comment
;
The symmetry employed for this shelxl refinement is uniquely defined
by the following loop, which should always be used as a source of
symmetry information in preference to the above space-group names.
They are only intended as comments.
;
_shelx_estimated_absorpt_t_max 0.991
_shelx_estimated_absorpt_t_min 0.980
_olex2_refinement_description
;
1. Twinned data refinement
 Scales: 3.2(17)
 -2.2(17)
2. Fixed Uiso
 At 1.2 times of:
  All C(H) groups, All C(H,H) groups, All N(H) groups
 At 1.5 times of:
  All C(H,H,H) groups, All O(H) groups
3. Restrained distances
 H28B-H27B
 2.3 with sigma of 0.02
 C27-C26 \\sim C56-C55
 with sigma of 0.02
4. Rigid bond restraints
 All non-hydrogen atoms
 with sigma for 1-2 distances of 0.01 and sigma for 1-3 distances of 0.01
 C26, C27
 with sigma for 1-2 distances of 0.005 and sigma for 1-3 distances of 0.005
5. Uiso/Uaniso restraints and constraints
All non-hydrogen atoms have similar U: within 2A with sigma of 0.04 and sigma
for terminal atoms of 0.08
C26 \\sim C27: within 2A with sigma of 0.005 and sigma for terminal atoms of
0.01
Uanis(C56) \\sim Ueq: with sigma of 0.005 and sigma for terminal atoms of 0.01
Uanis(C56) \\sim Ueq, Uanis(C55) \\sim Ueq: with sigma of 0.005 and sigma for
terminal atoms of 0.01
Uanis(C27) \\sim Ueq: with sigma of 0.005 and sigma for terminal atoms of 0.01
Uanis(C26) \\sim Ueq: with sigma of 0.005 and sigma for terminal atoms of 0.01
6.a Ternary CH refined with riding coordinates:
 C36(H36), C42(H42), C9(H9), C37(H37), C45(H45), C4(H4A), C31(H31), C8(H8),
 C30(H30), C20(H20), C32(H32), C33(H33), C14(H14), C17(H17), C48(H48), C5(H5A),
 C3(H3A), C2(H2A)
6.b Secondary CH2 refined with riding coordinates:
 C39(H39A,H39B), C40(H40A,H40B), C11(H11A,H11B), C57(H57A,H57B), C43(H43A,
 H43B), C35(H35A,H35B), C12(H12A,H12B), C44(H44A,H44B), C1(H1B,H1C), C6(H6A,
 H6B), C34(H34A,H34B), C16(H16A,H16B), C15(H15A,H15B), C7(H7A,H7B)
6.c Aromatic/amide H refined with riding coordinates:
 N3(H3), N1(H1A), C55(H55), C26(H26)
6.d Idealised Me refined as rotating group:
 C46(H46A,H46B,H46C), C19(H19A,H19B,H19C), C47(H47A,H47B,H47C), C18(H18A,H18B,
 H18C), C21(H21A,H21B,H21C), C23(H23A,H23B,H23C), C50(H50A,H50B,H50C), C49(H49A,
 H49B,H49C), C22(H22A,H22B,H22C), C51(H51A,H51B,H51C), C54(H54A,H54B,H54C),
 C56(H56A,H56B,H56C), C27(H27A,H27B,H27C), C28(H28A,H28B,H28C)
6.e Idealised tetrahedral OH refined as rotating group:
 O5(H5), O4(H4), O1(H1), O2(H2)
;
_olex2_submission_special_instructions 'No special instructions were received'
_publcif_info_exptl_table_max_cols 4
_publcif_info_exptl_table_use_headnotes n
_publcif_funding_html
;
;

loop_
_space_group_symop_operation_xyz
'x, y, z'
'-x, y+1/2, -z'

loop_
_atom_site_label
_atom_site_type_symbol
_atom_site_fract_x
_atom_site_fract_y
_atom_site_fract_z
_atom_site_U_iso_or_equiv
_atom_site_adp_type
_atom_site_occupancy
_atom_site_site_symmetry_order
_atom_site_calc_flag
_atom_site_refinement_flags_posn
_atom_site_refinement_flags_adp
_atom_site_refinement_flags_occupancy
_atom_site_disorder_assembly
_atom_site_disorder_group
O1 O 0.11565(18) 0.4342(3) 0.42753(15) 0.0447(8) Uani 1 1 d . U . . .
H1 H 0.1118 0.4572 0.3824 0.067 Uiso 1 1 calc GR . . . .
O2 O -0.01866(17) 0.3441(3) 0.50558(16) 0.0429(7) Uani 1 1 d . U . . .
H2 H 0.0137 0.4073 0.4942 0.064 Uiso 1 1 calc GR . . . .
O3 O 0.0572(2) 0.0274(3) 0.31575(15) 0.0480(8) Uani 1 1 d . U . . .
O4 O 0.20444(18) 0.9290(3) 0.41425(15) 0.0441(8) Uani 1 1 d . U . . .
H4 H 0.1532 0.9399 0.3877 0.066 Uiso 1 1 calc GR . . . .
O5 O 0.34144(19) 0.8956(3) 0.32612(15) 0.0410(7) Uani 1 1 d . U . . .
H5 H 0.3102 0.9450 0.3498 0.061 Uiso 1 1 calc GR . . . .
O6 O 0.1374(2) 0.5184(3) 0.29035(16) 0.0565(9) Uani 1 1 d . U . . .
N1 N 0.0098(2) 0.2077(4) 0.37207(18) 0.0453(9) Uani 1 1 d . U . . .
H1A H -0.0323 0.2701 0.3691 0.054 Uiso 1 1 calc R . . . .
N2 N 0.5668(3) 0.2131(4) 0.97171(18) 0.0506(10) Uani 1 1 d . U . . .
N3 N 0.1900(2) 0.7288(3) 0.29739(18) 0.0393(8) Uani 1 1 d . U . . .
H3 H 0.1845 0.8080 0.2765 0.047 Uiso 1 1 calc R . . . .
N4 N 0.7356(2) 0.7318(4) 0.90779(18) 0.0468(10) Uani 1 1 d . U . . .
C1 C 0.2250(2) 0.2942(5) 0.5073(2) 0.0380(10) Uani 1 1 d . U . . .
H1B H 0.2699 0.3665 0.5051 0.046 Uiso 1 1 calc R . . . .
H1C H 0.2583 0.2088 0.5069 0.046 Uiso 1 1 calc R . . . .
C2 C 0.1538(2) 0.3012(4) 0.4369(2) 0.0400(10) Uani 1 1 d . U . . .
H2A H 0.1840 0.2796 0.3926 0.048 Uiso 1 1 calc R . . . .
C3 C 0.0768(3) 0.2021(4) 0.4402(2) 0.0383(10) Uani 1 1 d . U . . .
H3A H 0.1041 0.1109 0.4438 0.046 Uiso 1 1 calc R . . . .
C4 C 0.0324(3) 0.2244(4) 0.5092(2) 0.0388(10) Uani 1 1 d . U . . .
H4A H -0.0122 0.1501 0.5107 0.047 Uiso 1 1 calc R . . . .
C5 C 0.1055(2) 0.2093(4) 0.5797(2) 0.0348(9) Uani 1 1 d . U . . .
H5A H 0.1315 0.1182 0.5761 0.042 Uiso 1 1 calc R . . . .
C6 C 0.0659(3) 0.2094(5) 0.6525(2) 0.0474(11) Uani 1 1 d . U . . .
H6A H 0.0149 0.1450 0.6489 0.057 Uiso 1 1 calc R . . . .
H6B H 0.0416 0.2988 0.6611 0.057 Uiso 1 1 calc R . . . .
C7 C 0.1400(3) 0.1716(5) 0.7185(2) 0.0506(12) Uani 1 1 d . U . . .
H7A H 0.1146 0.1814 0.7658 0.061 Uiso 1 1 calc R . . . .
H7B H 0.1564 0.0769 0.7136 0.061 Uiso 1 1 calc R . . . .
C8 C 0.2267(2) 0.2557(4) 0.7234(2) 0.0333(9) Uani 1 1 d . U . . .
H8 H 0.2114 0.3492 0.7356 0.040 Uiso 1 1 calc R . . . .
C9 C 0.2618(2) 0.2557(4) 0.6470(2) 0.0324(9) Uani 1 1 d . U . . .
H9 H 0.2738 0.1605 0.6357 0.039 Uiso 1 1 calc R . . . .
C10 C 0.1882(2) 0.3053(4) 0.5822(2) 0.0305(9) Uani 1 1 d . U . . .
C11 C 0.3542(2) 0.3277(4) 0.6518(2) 0.0379(10) Uani 1 1 d . U . . .
H11A H 0.3444 0.4243 0.6578 0.045 Uiso 1 1 calc R . . . .
H11B H 0.3781 0.3145 0.6041 0.045 Uiso 1 1 calc R . . . .
C12 C 0.4262(3) 0.2788(5) 0.71723(19) 0.0384(10) Uani 1 1 d . U . . .
H12A H 0.4426 0.1855 0.7079 0.046 Uiso 1 1 calc R . . . .
H12B H 0.4822 0.3335 0.7196 0.046 Uiso 1 1 calc R . . . .
C13 C 0.3909(3) 0.2872(4) 0.79265(19) 0.0322(9) Uani 1 1 d . U . . .
C14 C 0.3017(3) 0.2054(4) 0.7846(2) 0.0384(10) Uani 1 1 d . U . . .
H14 H 0.3176 0.1137 0.7694 0.046 Uiso 1 1 calc R . . . .
C15 C 0.2813(3) 0.1947(5) 0.8642(2) 0.0564(13) Uani 1 1 d . U . . .
H15A H 0.2469 0.1122 0.8708 0.068 Uiso 1 1 calc R . . . .
H15B H 0.2452 0.2720 0.8768 0.068 Uiso 1 1 calc R . . . .
C16 C 0.3760(3) 0.1922(5) 0.9135(2) 0.0530(12) Uani 1 1 d . U . . .
H16A H 0.3865 0.1054 0.9393 0.064 Uiso 1 1 calc R . . . .
H16B H 0.3805 0.2633 0.9519 0.064 Uiso 1 1 calc R . . . .
C17 C 0.4470(3) 0.2150(4) 0.8603(2) 0.0379(10) Uani 1 1 d . U . . .
H17 H 0.4639 0.1257 0.8423 0.045 Uiso 1 1 calc R . . . .
C18 C 0.3769(3) 0.4358(4) 0.8120(2) 0.0437(11) Uani 1 1 d . U . . .
H18A H 0.3316 0.4759 0.7731 0.066 Uiso 1 1 calc GR . . . .
H18B H 0.4351 0.4834 0.8148 0.066 Uiso 1 1 calc GR . . . .
H18C H 0.3552 0.4418 0.8605 0.066 Uiso 1 1 calc GR . . . .
C19 C 0.1633(3) 0.4517(4) 0.5971(2) 0.0368(10) Uani 1 1 d . U . . .
H19A H 0.1378 0.4567 0.6439 0.055 Uiso 1 1 calc GR . . . .
H19B H 0.1180 0.4838 0.5556 0.055 Uiso 1 1 calc GR . . . .
H19C H 0.2184 0.5069 0.6011 0.055 Uiso 1 1 calc GR . . . .
C20 C 0.5356(3) 0.2807(4) 0.8993(2) 0.0410(10) Uani 1 1 d . U . . .
H20 H 0.5194 0.3739 0.9116 0.049 Uiso 1 1 calc R . . . .
C21 C 0.6094(3) 0.2906(5) 0.8491(2) 0.0500(12) Uani 1 1 d . U . . .
H21A H 0.6679 0.3139 0.8796 0.075 Uiso 1 1 calc GR . . . .
H21B H 0.5924 0.3593 0.8111 0.075 Uiso 1 1 calc GR . . . .
H21C H 0.6152 0.2048 0.8245 0.075 Uiso 1 1 calc GR . . . .
C22 C 0.6059(5) 0.0793(6) 0.9629(3) 0.0812(19) Uani 1 1 d . U . . .
H22A H 0.5635 0.0275 0.9269 0.122 Uiso 1 1 calc GR . . . .
H22B H 0.6155 0.0337 1.0114 0.122 Uiso 1 1 calc GR . . . .
H22C H 0.6645 0.0883 0.9445 0.122 Uiso 1 1 calc GR . . . .
C23 C 0.6302(4) 0.2913(6) 1.0228(2) 0.0674(15) Uani 1 1 d . U . . .
H23A H 0.6878 0.3007 1.0029 0.101 Uiso 1 1 calc GR . . . .
H23B H 0.6419 0.2468 1.0717 0.101 Uiso 1 1 calc GR . . . .
H23C H 0.6040 0.3795 1.0287 0.101 Uiso 1 1 calc GR . . . .
C24 C 0.0075(3) 0.1252(4) 0.3135(2) 0.0383(10) Uani 1 1 d . U . . .
C25 C -0.0608(3) 0.1558(5) 0.2455(2) 0.0478(12) Uani 1 1 d . U . . .
C26 C -0.0773(5) 0.0609(7) 0.1905(3) 0.0903(19) Uani 1 1 d D U . . .
H26 H -0.0456 -0.0214 0.1974 0.108 Uiso 1 1 calc R . . . .
C27 C -0.1424(6) 0.0818(10) 0.1210(4) 0.152(3) Uani 1 1 d D U . . .
H27A H -0.1265 0.1636 0.0965 0.228 Uiso 1 1 calc GR U . . .
H27B H -0.2045 0.0895 0.1331 0.228 Uiso 1 1 calc DGR . . . .
H27C H -0.1395 0.0062 0.0872 0.228 Uiso 1 1 calc GR . . . .
C28 C -0.1047(5) 0.2817(7) 0.2351(3) 0.109(2) Uani 1 1 d . U . . .
H28A H -0.1430 0.2954 0.2741 0.164 Uiso 1 1 calc GR . . . .
H28B H -0.1430 0.2846 0.1857 0.164 Uiso 1 1 calc DGR U . . .
H28C H -0.0584 0.3520 0.2384 0.164 Uiso 1 1 calc GR . . . .
C30 C 0.3465(2) 0.7647(4) 0.3584(2) 0.0314(9) Uani 1 1 d . U . . .
H30 H 0.3689 0.7038 0.3214 0.038 Uiso 1 1 calc R . . . .
C31 C 0.2519(2) 0.7152(4) 0.3690(2) 0.0318(9) Uani 1 1 d . U . . .
H31 H 0.2568 0.6187 0.3823 0.038 Uiso 1 1 calc R . . . .
C32 C 0.2171(2) 0.7899(4) 0.4331(2) 0.0346(9) Uani 1 1 d . U . . .
H32 H 0.1569 0.7513 0.4406 0.041 Uiso 1 1 calc R . . . .
C33 C 0.2852(2) 0.7722(4) 0.50548(19) 0.0305(9) Uani 1 1 d . U . . .
H33 H 0.2898 0.6741 0.5141 0.037 Uiso 1 1 calc R . . . .
C34 C 0.2513(3) 0.8292(5) 0.5744(2) 0.0431(11) Uani 1 1 d . U . . .
H34A H 0.1880 0.7986 0.5755 0.052 Uiso 1 1 calc R . . . .
H34B H 0.2506 0.9275 0.5714 0.052 Uiso 1 1 calc R . . . .
C35 C 0.3132(2) 0.7852(4) 0.6469(2) 0.0361(9) Uani 1 1 d . U . . .
H35A H 0.2929 0.8304 0.6901 0.043 Uiso 1 1 calc R . . . .
H35B H 0.3060 0.6882 0.6535 0.043 Uiso 1 1 calc R . . . .
C36 C 0.4142(2) 0.8164(4) 0.64651(19) 0.0272(8) Uani 1 1 d . U . . .
H36 H 0.4214 0.9153 0.6482 0.033 Uiso 1 1 calc R . . . .
C37 C 0.4462(2) 0.7662(4) 0.57300(19) 0.0271(8) Uani 1 1 d . U . . .
H37 H 0.4385 0.6674 0.5725 0.033 Uiso 1 1 calc R . . . .
C38 C 0.3845(2) 0.8195(3) 0.50077(19) 0.0271(8) Uani 1 1 d . U . . .
C39 C 0.5487(2) 0.7922(4) 0.57444(19) 0.0295(9) Uani 1 1 d . U . . .
H39A H 0.5588 0.8892 0.5710 0.035 Uiso 1 1 calc R . . . .
H39B H 0.5682 0.7501 0.5300 0.035 Uiso 1 1 calc R . . . .
C40 C 0.6083(2) 0.7387(4) 0.64545(19) 0.0312(9) Uani 1 1 d . U . . .
H40A H 0.6040 0.6404 0.6460 0.037 Uiso 1 1 calc R . . . .
H40B H 0.6729 0.7628 0.6444 0.037 Uiso 1 1 calc R . . . .
C41 C 0.5790(2) 0.7941(4) 0.71643(19) 0.0280(8) Uani 1 1 d . U . . .
C42 C 0.4769(2) 0.7592(4) 0.71355(19) 0.0299(9) Uani 1 1 d . U . . .
H42 H 0.4725 0.6603 0.7084 0.036 Uiso 1 1 calc R . . . .
C43 C 0.4574(3) 0.7917(4) 0.7924(2) 0.0370(10) Uani 1 1 d . U . . .
H43A H 0.4058 0.7379 0.8049 0.044 Uiso 1 1 calc R . . . .
H43B H 0.4429 0.8872 0.7970 0.044 Uiso 1 1 calc R . . . .
C44 C 0.5476(3) 0.7552(4) 0.8437(2) 0.0424(11) Uani 1 1 d . U . . .
H44A H 0.5682 0.8299 0.8778 0.051 Uiso 1 1 calc R . . . .
H44B H 0.5386 0.6760 0.8743 0.051 Uiso 1 1 calc R . . . .
C45 C 0.6192(3) 0.7257(4) 0.79245(19) 0.0327(9) Uani 1 1 d . U . . .
H45 H 0.6193 0.6276 0.7836 0.039 Uiso 1 1 calc R . . . .
C46 C 0.5952(3) 0.9446(4) 0.7218(2) 0.0361(10) Uani 1 1 d . U . . .
H46A H 0.5557 0.9890 0.6806 0.054 Uiso 1 1 calc GR . . . .
H46B H 0.6593 0.9637 0.7184 0.054 Uiso 1 1 calc GR . . . .
H46C H 0.5808 0.9772 0.7697 0.054 Uiso 1 1 calc GR . . . .
C47 C 0.3945(3) 0.9719(3) 0.4973(2) 0.0329(9) Uani 1 1 d . U . . .
H47A H 0.3844 1.0109 0.5450 0.049 Uiso 1 1 calc GR . . . .
H47B H 0.3493 1.0073 0.4567 0.049 Uiso 1 1 calc GR . . . .
H47C H 0.4562 0.9943 0.4879 0.049 Uiso 1 1 calc GR . . . .
C48 C 0.7167(3) 0.7662(4) 0.8274(2) 0.0385(10) Uani 1 1 d . U . . .
H48 H 0.7190 0.8655 0.8247 0.046 Uiso 1 1 calc R . . . .
C49 C 0.7883(3) 0.7147(6) 0.7821(2) 0.0625(15) Uani 1 1 d . U . . .
H49A H 0.8494 0.7268 0.8110 0.094 Uiso 1 1 calc GR . . . .
H49B H 0.7837 0.7641 0.7349 0.094 Uiso 1 1 calc GR . . . .
H49C H 0.7777 0.6199 0.7713 0.094 Uiso 1 1 calc GR . . . .
C50 C 0.8116(3) 0.8062(6) 0.9477(2) 0.0651(15) Uani 1 1 d . U . . .
H50A H 0.8682 0.7790 0.9301 0.098 Uiso 1 1 calc GR . . . .
H50B H 0.8166 0.7884 1.0015 0.098 Uiso 1 1 calc GR . . . .
H50C H 0.8014 0.9014 0.9384 0.098 Uiso 1 1 calc GR . . . .
C51 C 0.7466(4) 0.5929(5) 0.9229(3) 0.0753(18) Uani 1 1 d . U . . .
H51A H 0.6921 0.5451 0.8989 0.113 Uiso 1 1 calc GR . . . .
H51B H 0.7550 0.5779 0.9771 0.113 Uiso 1 1 calc GR . . . .
H51C H 0.8004 0.5602 0.9029 0.113 Uiso 1 1 calc GR . . . .
C52 C 0.1420(3) 0.6300(4) 0.2621(2) 0.0389(10) Uani 1 1 d . U . . .
C53 C 0.0936(3) 0.6579(5) 0.1841(2) 0.0515(12) Uani 1 1 d . U . . .
C54 C 0.1019(5) 0.7901(7) 0.1518(3) 0.117(3) Uani 1 1 d . U . . .
H54A H 0.0703 0.8554 0.1789 0.175 Uiso 1 1 calc GR . . . .
H54B H 0.0743 0.7894 0.0989 0.175 Uiso 1 1 calc GR . . . .
H54C H 0.1667 0.8141 0.1561 0.175 Uiso 1 1 calc GR . . . .
C55 C 0.0406(4) 0.5617(6) 0.1492(3) 0.0746(16) Uani 1 1 d D U . . .
H55 H 0.0350 0.4823 0.1767 0.089 Uiso 1 1 calc R . . . .
C56 C -0.0109(6) 0.5678(10) 0.0707(4) 0.140(3) Uani 1 1 d D U . . .
H56A H 0.0043 0.4897 0.0426 0.211 Uiso 1 1 calc GR . . . .
H56B H 0.0063 0.6487 0.0460 0.211 Uiso 1 1 calc GR . . . .
H56C H -0.0767 0.5688 0.0723 0.211 Uiso 1 1 calc GR . . . .
C57 C 0.4143(2) 0.7542(4) 0.43116(19) 0.0304(9) Uani 1 1 d . U . . .
H57A H 0.4727 0.7952 0.4228 0.036 Uiso 1 1 calc R . . . .
H57B H 0.4264 0.6589 0.4422 0.036 Uiso 1 1 calc R . . . .

loop_
_atom_site_aniso_label
_atom_site_aniso_U_11
_atom_site_aniso_U_22
_atom_site_aniso_U_33
_atom_site_aniso_U_23
_atom_site_aniso_U_13
_atom_site_aniso_U_12
O5 0.0469(15) 0.0317(15) 0.0440(15) 0.0072(12) 0.0064(13) 0.0010(13)
O3 0.0535(17) 0.0441(16) 0.0429(15) -0.0060(14) -0.0031(14) 0.0101(15)
O4 0.0346(14) 0.0406(16) 0.0532(16) -0.0106(13) -0.0049(13) 0.0137(13)
O1 0.0424(15) 0.0488(17) 0.0429(14) 0.0097(14) 0.0072(13) 0.0046(14)
O2 0.0284(13) 0.0406(16) 0.0606(17) -0.0032(14) 0.0094(13) 0.0034(12)
O6 0.079(2) 0.0460(17) 0.0420(16) -0.0019(14) 0.0015(16) -0.0229(16)
N3 0.0366(16) 0.0348(18) 0.0435(17) 0.0016(15) -0.0031(15) -0.0011(15)
N2 0.068(2) 0.051(2) 0.0310(16) 0.0025(16) 0.0022(17) -0.005(2)
N4 0.0464(19) 0.057(2) 0.0342(17) -0.0016(16) -0.0024(16) -0.0020(18)
N1 0.0375(17) 0.046(2) 0.0477(18) -0.0060(17) -0.0078(16) 0.0102(17)
C36 0.0248(16) 0.0232(17) 0.0353(17) -0.0056(15) 0.0102(14) 0.0019(14)
C42 0.0335(17) 0.0277(18) 0.0300(17) -0.0030(15) 0.0100(15) -0.0064(16)
C10 0.0262(16) 0.0286(19) 0.0389(18) -0.0034(16) 0.0121(15) -0.0008(15)
C41 0.0298(16) 0.0233(18) 0.0325(17) 0.0002(16) 0.0094(15) -0.0003(15)
C9 0.0318(17) 0.033(2) 0.0338(18) -0.0038(16) 0.0080(16) -0.0005(16)
C39 0.0234(16) 0.033(2) 0.0333(18) -0.0004(16) 0.0090(15) 0.0017(16)
C37 0.0270(16) 0.0224(17) 0.0336(17) 0.0010(15) 0.0099(15) 0.0026(15)
C52 0.036(2) 0.051(2) 0.0310(19) -0.0043(18) 0.0072(17) -0.0016(19)
C45 0.0424(19) 0.0231(18) 0.0330(18) -0.0010(15) 0.0071(17) -0.0017(16)
C40 0.0270(17) 0.032(2) 0.0348(18) 0.0005(16) 0.0068(15) 0.0041(16)
C4 0.0334(19) 0.032(2) 0.049(2) -0.0047(18) 0.0015(18) -0.0053(17)
C31 0.0332(18) 0.0288(18) 0.0315(17) 0.0013(16) -0.0014(16) 0.0026(16)
C38 0.0225(15) 0.0242(18) 0.0352(17) -0.0017(15) 0.0063(15) 0.0021(15)
C13 0.0399(19) 0.0294(19) 0.0289(17) -0.0016(16) 0.0098(15) -0.0008(17)
C8 0.0351(18) 0.034(2) 0.0331(18) -0.0003(16) 0.0119(16) -0.0068(17)
C11 0.0262(17) 0.057(3) 0.0313(18) 0.0067(18) 0.0085(15) -0.0028(18)
C30 0.0336(18) 0.0265(18) 0.0352(18) -0.0007(16) 0.0088(16) 0.0016(17)
C57 0.0279(17) 0.031(2) 0.0329(18) 0.0000(16) 0.0064(15) 0.0013(16)
C20 0.060(2) 0.031(2) 0.0292(18) -0.0005(17) 0.0006(18) -0.004(2)
C32 0.0271(17) 0.036(2) 0.0406(19) -0.0055(18) 0.0046(16) -0.0013(17)
C24 0.0318(19) 0.042(2) 0.041(2) 0.0042(18) 0.0031(18) -0.0045(18)
C43 0.0398(19) 0.038(2) 0.0358(18) -0.0052(18) 0.0149(16) -0.0068(18)
C33 0.0235(15) 0.0309(19) 0.0378(18) -0.0065(16) 0.0074(15) 0.0006(16)
C14 0.046(2) 0.034(2) 0.0360(19) -0.0008(18) 0.0089(17) -0.0089(18)
C17 0.054(2) 0.030(2) 0.0296(18) 0.0000(17) 0.0060(17) -0.0006(19)
C35 0.0308(17) 0.044(2) 0.0363(18) -0.0134(18) 0.0146(15) -0.0056(18)
C12 0.0334(18) 0.053(2) 0.0289(18) 0.0030(19) 0.0046(16) 0.004(2)
C44 0.049(2) 0.047(2) 0.0321(19) -0.0031(18) 0.0099(18) -0.008(2)
C48 0.0400(19) 0.037(2) 0.0371(19) 0.0017(18) 0.0015(17) -0.0017(19)
C5 0.0305(18) 0.0312(19) 0.044(2) -0.0047(18) 0.0090(17) -0.0040(17)
C46 0.0325(19) 0.031(2) 0.045(2) 0.0021(18) 0.0045(18) -0.0057(17)
C19 0.036(2) 0.0284(19) 0.047(2) -0.0023(18) 0.0077(18) -0.0021(17)
C1 0.0264(17) 0.052(2) 0.0372(19) -0.0031(19) 0.0095(16) 0.0027(18)
C3 0.0326(18) 0.036(2) 0.044(2) -0.0095(19) -0.0015(17) 0.0068(17)
C25 0.039(2) 0.055(3) 0.046(2) 0.001(2) -0.0035(19) -0.008(2)
C47 0.0340(19) 0.0229(18) 0.039(2) 0.0007(16) -0.0032(17) -0.0019(16)
C2 0.0309(18) 0.056(3) 0.0342(19) -0.0016(19) 0.0081(16) 0.0162(18)
C6 0.0323(19) 0.058(3) 0.053(2) 0.006(2) 0.0107(18) -0.014(2)
C18 0.052(2) 0.037(2) 0.042(2) -0.0035(19) 0.006(2) 0.004(2)
C34 0.0285(18) 0.059(3) 0.043(2) -0.014(2) 0.0097(17) 0.003(2)
C16 0.067(3) 0.054(3) 0.039(2) 0.012(2) 0.011(2) -0.010(2)
C53 0.046(2) 0.069(3) 0.038(2) -0.004(2) 0.002(2) 0.006(2)
C15 0.059(2) 0.074(3) 0.039(2) 0.011(2) 0.012(2) -0.015(3)
C21 0.053(2) 0.058(3) 0.036(2) 0.003(2) -0.001(2) -0.010(2)
C7 0.048(2) 0.063(3) 0.043(2) 0.010(2) 0.0129(19) -0.018(2)
C23 0.077(3) 0.088(4) 0.032(2) -0.010(2) -0.006(2) -0.003(3)
C50 0.062(3) 0.082(4) 0.046(2) -0.009(3) -0.008(2) -0.002(3)
C49 0.038(2) 0.106(4) 0.043(2) 0.004(3) 0.003(2) 0.014(3)
C22 0.120(5) 0.051(3) 0.063(3) 0.015(2) -0.015(3) 0.007(3)
C51 0.105(4) 0.058(3) 0.057(3) 0.013(3) -0.005(3) -0.003(3)
C55 0.072(3) 0.090(3) 0.056(3) -0.019(3) -0.010(2) 0.001(3)
C26 0.098(3) 0.101(4) 0.065(3) -0.005(3) -0.010(3) -0.008(3)
C54 0.146(6) 0.099(4) 0.087(4) 0.039(4) -0.039(4) -0.010(5)
C56 0.129(6) 0.172(7) 0.100(4) -0.024(5) -0.048(4) 0.017(5)
C27 0.149(6) 0.185(6) 0.105(4) -0.018(5) -0.034(4) -0.028(5)
C28 0.114(5) 0.116(5) 0.083(4) 0.009(4) -0.031(4) 0.034(4)

loop_
_atom_type_symbol
_atom_type_description
_atom_type_scat_dispersion_real
_atom_type_scat_dispersion_imag
_atom_type_scat_source
C C 0.0033 0.0016 'International Tables Vol C Tables 4.2.6.8 and 6.1.1.4'
H H 0.0000 0.0000 'International Tables Vol C Tables 4.2.6.8 and 6.1.1.4'
N N 0.0061 0.0033 'International Tables Vol C Tables 4.2.6.8 and 6.1.1.4'
O O 0.0106 0.0060 'International Tables Vol C Tables 4.2.6.8 and 6.1.1.4'

loop_
_geom_angle_atom_site_label_1
_geom_angle_atom_site_label_2
_geom_angle_atom_site_label_3
_geom_angle
_geom_angle_site_symmetry_1
_geom_angle_site_symmetry_3
C30 O5 H5 109.5 . .
C32 O4 H4 109.5 . .
C2 O1 H1 109.5 . .
C4 O2 H2 109.5 . .
C52 N3 H3 117.7 . .
C52 N3 C31 124.6(3) . .
C31 N3 H3 117.7 . .
C20 N2 C22 113.3(3) . .
C23 N2 C20 113.4(4) . .
C23 N2 C22 109.7(4) . .
C50 N4 C48 112.5(4) . .
C51 N4 C48 114.5(4) . .
C51 N4 C50 110.7(4) . .
C24 N1 H1A 117.5 . .
C24 N1 C3 125.0(3) . .
C3 N1 H1A 117.5 . .
C42 C36 H36 107.6 . .
C42 C36 C37 109.1(3) . .
C42 C36 C35 113.3(3) . .
C37 C36 H36 107.6 . .
C35 C36 H36 107.6 . .
C35 C36 C37 111.3(3) . .
C36 C42 H42 106.2 . .
C36 C42 C41 114.5(3) . .
C36 C42 C43 118.7(3) . .
C41 C42 H42 106.2 . .
C43 C42 H42 106.2 . .
C43 C42 C41 104.2(3) . .
C9 C10 C5 106.2(3) . .
C19 C10 C9 109.4(3) . .
C19 C10 C5 112.7(3) . .
C1 C10 C9 109.7(3) . .
C1 C10 C5 108.4(3) . .
C1 C10 C19 110.4(3) . .
C42 C41 C45 99.6(3) . .
C40 C41 C42 107.1(3) . .
C40 C41 C45 117.3(3) . .
C40 C41 C46 110.6(3) . .
C46 C41 C42 111.6(3) . .
C46 C41 C45 110.1(3) . .
C10 C9 H9 106.2 . .
C8 C9 C10 112.3(3) . .
C8 C9 H9 106.2 . .
C11 C9 C10 113.8(3) . .
C11 C9 H9 106.2 . .
C11 C9 C8 111.6(3) . .
H39A C39 H39B 107.8 . .
C37 C39 H39A 109.0 . .
C37 C39 H39B 109.0 . .
C37 C39 C40 113.1(3) . .
C40 C39 H39A 109.0 . .
C40 C39 H39B 109.0 . .
C36 C37 H37 106.3 . .
C36 C37 C38 112.5(3) . .
C39 C37 C36 111.1(3) . .
C39 C37 H37 106.3 . .
C39 C37 C38 113.7(3) . .
C38 C37 H37 106.3 . .
O6 C52 N3 122.6(3) . .
O6 C52 C53 120.4(4) . .
N3 C52 C53 116.9(4) . .
C41 C45 H45 107.6 . .
C44 C45 C41 103.8(3) . .
C44 C45 H45 107.6 . .
C48 C45 C41 116.7(3) . .
C48 C45 H45 107.6 . .
C48 C45 C44 113.1(3) . .
C41 C40 C39 111.9(3) . .
C41 C40 H40A 109.2 . .
C41 C40 H40B 109.2 . .
C39 C40 H40A 109.2 . .
C39 C40 H40B 109.2 . .
H40A C40 H40B 107.9 . .
O2 C4 H4A 106.6 . .
O2 C4 C5 114.9(3) . .
O2 C4 C3 112.6(3) . .
C5 C4 H4A 106.6 . .
C3 C4 H4A 106.6 . .
C3 C4 C5 109.0(3) . .
N3 C31 H31 108.3 . .
N3 C31 C30 108.6(3) . .
N3 C31 C32 112.4(3) . .
C30 C31 H31 108.3 . .
C30 C31 C32 110.9(3) . .
C32 C31 H31 108.3 . .
C57 C38 C37 109.3(3) . .
C57 C38 C33 107.8(3) . .
C57 C38 C47 110.4(3) . .
C33 C38 C37 106.4(3) . .
C47 C38 C37 109.1(3) . .
C47 C38 C33 113.7(3) . .
C14 C13 C17 99.9(3) . .
C14 C13 C18 113.1(3) . .
C17 C13 C18 110.3(3) . .
C12 C13 C14 106.9(3) . .
C12 C13 C17 117.3(3) . .
C12 C13 C18 109.1(3) . .
C9 C8 H8 108.4 . .
C14 C8 C9 109.7(3) . .
C14 C8 H8 108.4 . .
C14 C8 C7 111.6(3) . .
C7 C8 C9 110.1(3) . .
C7 C8 H8 108.4 . .
C9 C11 H11A 108.9 . .
C9 C11 H11B 108.9 . .
C9 C11 C12 113.2(3) . .
H11A C11 H11B 107.7 . .
C12 C11 H11A 108.9 . .
C12 C11 H11B 108.9 . .
O5 C30 C31 111.0(3) . .
O5 C30 H30 106.9 . .
O5 C30 C57 113.4(3) . .
C31 C30 H30 106.9 . .
C31 C30 C57 111.3(3) . .
C57 C30 H30 106.9 . .
C38 C57 H57A 108.3 . .
C38 C57 H57B 108.3 . .
C30 C57 C38 116.0(3) . .
C30 C57 H57A 108.3 . .
C30 C57 H57B 108.3 . .
H57A C57 H57B 107.4 . .
N2 C20 H20 106.7 . .
N2 C20 C17 109.6(3) . .
N2 C20 C21 113.5(4) . .
C17 C20 H20 106.7 . .
C21 C20 H20 106.7 . .
C21 C20 C17 113.1(3) . .
O4 C32 C31 110.0(3) . .
O4 C32 H32 108.8 . .
O4 C32 C33 110.9(3) . .
C31 C32 H32 108.8 . .
C33 C32 C31 109.5(3) . .
C33 C32 H32 108.8 . .
O3 C24 N1 121.9(3) . .
O3 C24 C25 121.1(4) . .
N1 C24 C25 116.9(4) . .
C42 C43 H43A 111.0 . .
C42 C43 H43B 111.0 . .
C42 C43 C44 103.6(3) . .
H43A C43 H43B 109.0 . .
C44 C43 H43A 111.0 . .
C44 C43 H43B 111.0 . .
C38 C33 H33 105.5 . .
C32 C33 C38 114.8(3) . .
C32 C33 H33 105.5 . .
C34 C33 C38 111.3(3) . .
C34 C33 C32 113.3(3) . .
C34 C33 H33 105.5 . .
C13 C14 H14 106.5 . .
C8 C14 C13 114.0(3) . .
C8 C14 H14 106.5 . .
C15 C14 C13 104.0(3) . .
C15 C14 C8 118.7(3) . .
C15 C14 H14 106.5 . .
C13 C17 H17 107.2 . .
C13 C17 C16 103.1(3) . .
C20 C17 C13 118.4(3) . .
C20 C17 H17 107.2 . .
C20 C17 C16 113.0(3) . .
C16 C17 H17 107.2 . .
C36 C35 H35A 109.0 . .
C36 C35 H35B 109.0 . .
C36 C35 C34 112.9(3) . .
H35A C35 H35B 107.8 . .
C34 C35 H35A 109.0 . .
C34 C35 H35B 109.0 . .
C13 C12 C11 111.8(3) . .
C13 C12 H12A 109.3 . .
C13 C12 H12B 109.3 . .
C11 C12 H12A 109.3 . .
C11 C12 H12B 109.3 . .
H12A C12 H12B 107.9 . .
C45 C44 C43 107.3(3) . .
C45 C44 H44A 110.3 . .
C45 C44 H44B 110.3 . .
C43 C44 H44A 110.3 . .
C43 C44 H44B 110.3 . .
H44A C44 H44B 108.5 . .
N4 C48 C45 111.4(3) . .
N4 C48 H48 106.3 . .
N4 C48 C49 114.0(3) . .
C45 C48 H48 106.3 . .
C49 C48 C45 112.0(3) . .
C49 C48 H48 106.3 . .
C10 C5 H5A 105.2 . .
C4 C5 C10 114.2(3) . .
C4 C5 H5A 105.2 . .
C6 C5 C10 112.5(3) . .
C6 C5 C4 113.5(3) . .
C6 C5 H5A 105.2 . .
C41 C46 H46A 109.5 . .
C41 C46 H46B 109.5 . .
C41 C46 H46C 109.5 . .
H46A C46 H46B 109.5 . .
H46A C46 H46C 109.5 . .
H46B C46 H46C 109.5 . .
C10 C19 H19A 109.5 . .
C10 C19 H19B 109.5 . .
C10 C19 H19C 109.5 . .
H19A C19 H19B 109.5 . .
H19A C19 H19C 109.5 . .
H19B C19 H19C 109.5 . .
C10 C1 H1B 108.3 . .
C10 C1 H1C 108.3 . .
H1B C1 H1C 107.4 . .
C2 C1 C10 115.9(3) . .
C2 C1 H1B 108.3 . .
C2 C1 H1C 108.3 . .
N1 C3 C4 111.4(3) . .
N1 C3 H3A 107.8 . .
N1 C3 C2 110.9(3) . .
C4 C3 H3A 107.8 . .
C4 C3 C2 111.1(3) . .
C2 C3 H3A 107.8 . .
C26 C25 C24 118.3(5) . .
C26 C25 C28 119.8(5) . .
C28 C25 C24 121.8(4) . .
C38 C47 H47A 109.5 . .
C38 C47 H47B 109.5 . .
C38 C47 H47C 109.5 . .
H47A C47 H47B 109.5 . .
H47A C47 H47C 109.5 . .
H47B C47 H47C 109.5 . .
O1 C2 C1 110.2(3) . .
O1 C2 C3 109.1(3) . .
O1 C2 H2A 108.7 . .
C1 C2 H2A 108.7 . .
C3 C2 C1 111.2(3) . .
C3 C2 H2A 108.7 . .
C5 C6 H6A 109.6 . .
C5 C6 H6B 109.6 . .
C5 C6 C7 110.2(3) . .
H6A C6 H6B 108.1 . .
C7 C6 H6A 109.6 . .
C7 C6 H6B 109.6 . .
C13 C18 H18A 109.5 . .
C13 C18 H18B 109.5 . .
C13 C18 H18C 109.5 . .
H18A C18 H18B 109.5 . .
H18A C18 H18C 109.5 . .
H18B C18 H18C 109.5 . .
C33 C34 C35 111.0(3) . .
C33 C34 H34A 109.4 . .
C33 C34 H34B 109.4 . .
C35 C34 H34A 109.4 . .
C35 C34 H34B 109.4 . .
H34A C34 H34B 108.0 . .
C17 C16 H16A 110.4 . .
C17 C16 H16B 110.4 . .
H16A C16 H16B 108.6 . .
C15 C16 C17 106.4(3) . .
C15 C16 H16A 110.4 . .
C15 C16 H16B 110.4 . .
C55 C53 C52 117.7(5) . .
C55 C53 C54 123.2(5) . .
C54 C53 C52 119.0(4) . .
C14 C15 C16 104.6(4) . .
C14 C15 H15A 110.8 . .
C14 C15 H15B 110.8 . .
C16 C15 H15A 110.8 . .
C16 C15 H15B 110.8 . .
H15A C15 H15B 108.9 . .
C20 C21 H21A 109.5 . .
C20 C21 H21B 109.5 . .
C20 C21 H21C 109.5 . .
H21A C21 H21B 109.5 . .
H21A C21 H21C 109.5 . .
H21B C21 H21C 109.5 . .
C8 C7 C6 113.6(3) . .
C8 C7 H7A 108.8 . .
C8 C7 H7B 108.8 . .
C6 C7 H7A 108.8 . .
C6 C7 H7B 108.8 . .
H7A C7 H7B 107.7 . .
N2 C23 H23A 109.5 . .
N2 C23 H23B 109.5 . .
N2 C23 H23C 109.5 . .
H23A C23 H23B 109.5 . .
H23A C23 H23C 109.5 . .
H23B C23 H23C 109.5 . .
N4 C50 H50A 109.5 . .
N4 C50 H50B 109.5 . .
N4 C50 H50C 109.5 . .
H50A C50 H50B 109.5 . .
H50A C50 H50C 109.5 . .
H50B C50 H50C 109.5 . .
C48 C49 H49A 109.5 . .
C48 C49 H49B 109.5 . .
C48 C49 H49C 109.5 . .
H49A C49 H49B 109.5 . .
H49A C49 H49C 109.5 . .
H49B C49 H49C 109.5 . .
N2 C22 H22A 109.5 . .
N2 C22 H22B 109.5 . .
N2 C22 H22C 109.5 . .
H22A C22 H22B 109.5 . .
H22A C22 H22C 109.5 . .
H22B C22 H22C 109.5 . .
N4 C51 H51A 109.5 . .
N4 C51 H51B 109.5 . .
N4 C51 H51C 109.5 . .
H51A C51 H51B 109.5 . .
H51A C51 H51C 109.5 . .
H51B C51 H51C 109.5 . .
C53 C55 H55 117.0 . .
C53 C55 C56 126.1(6) . .
C56 C55 H55 117.0 . .
C25 C26 H26 118.8 . .
C25 C26 C27 122.5(7) . .
C27 C26 H26 118.8 . .
C53 C54 H54A 109.5 . .
C53 C54 H54B 109.5 . .
C53 C54 H54C 109.5 . .
H54A C54 H54B 109.5 . .
H54A C54 H54C 109.5 . .
H54B C54 H54C 109.5 . .
C55 C56 H56A 109.5 . .
C55 C56 H56B 109.5 . .
C55 C56 H56C 109.5 . .
H56A C56 H56B 109.5 . .
H56A C56 H56C 109.5 . .
H56B C56 H56C 109.5 . .
C26 C27 H27A 109.5 . .
C26 C27 H27B 109.5 . .
C26 C27 H27C 109.5 . .
H27A C27 H27B 109.5 . .
H27A C27 H27C 109.5 . .
H27B C27 H27C 109.5 . .
C25 C28 H28A 109.5 . .
C25 C28 H28B 109.5 . .
C25 C28 H28C 109.5 . .
H28A C28 H28B 109.5 . .
H28A C28 H28C 109.5 . .
H28B C28 H28C 109.5 . .

loop_
_geom_bond_atom_site_label_1
_geom_bond_atom_site_label_2
_geom_bond_distance
_geom_bond_site_symmetry_2
O5 H5 0.8400 .
O5 C30 1.437(4) .
O3 C24 1.226(5) .
O4 H4 0.8400 .
O4 C32 1.445(5) .
O1 H1 0.8400 .
O1 C2 1.452(5) .
O2 H2 0.8400 .
O2 C4 1.418(5) .
O6 C52 1.239(5) .
N3 H3 0.8800 .
N3 C52 1.326(5) .
N3 C31 1.470(4) .
N2 C20 1.482(5) .
N2 C23 1.443(6) .
N2 C22 1.483(7) .
N4 C48 1.476(5) .
N4 C50 1.446(6) .
N4 C51 1.428(6) .
N1 H1A 0.8800 .
N1 C24 1.340(5) .
N1 C3 1.457(5) .
C36 H36 1.0000 .
C36 C42 1.520(5) .
C36 C37 1.561(5) .
C36 C35 1.530(5) .
C42 H42 1.0000 .
C42 C41 1.544(5) .
C42 C43 1.532(5) .
C10 C9 1.553(5) .
C10 C5 1.555(5) .
C10 C19 1.551(5) .
C10 C1 1.538(5) .
C41 C45 1.568(5) .
C41 C40 1.521(5) .
C41 C46 1.533(5) .
C9 H9 1.0000 .
C9 C8 1.548(5) .
C9 C11 1.538(5) .
C39 H39A 0.9900 .
C39 H39B 0.9900 .
C39 C37 1.536(5) .
C39 C40 1.537(5) .
C37 H37 1.0000 .
C37 C38 1.566(5) .
C52 C53 1.504(6) .
C45 H45 1.0000 .
C45 C44 1.540(6) .
C45 C48 1.537(5) .
C40 H40A 0.9900 .
C40 H40B 0.9900 .
C4 H4A 1.0000 .
C4 C5 1.545(5) .
C4 C3 1.513(6) .
C31 H31 1.0000 .
C31 C30 1.525(5) .
C31 C32 1.536(5) .
C38 C57 1.542(5) .
C38 C33 1.560(5) .
C38 C47 1.542(5) .
C13 C14 1.543(5) .
C13 C17 1.547(5) .
C13 C12 1.535(5) .
C13 C18 1.556(6) .
C8 H8 1.0000 .
C8 C14 1.526(5) .
C8 C7 1.528(6) .
C11 H11A 0.9900 .
C11 H11B 0.9900 .
C11 C12 1.545(5) .
C30 H30 1.0000 .
C30 C57 1.528(5) .
C57 H57A 0.9900 .
C57 H57B 0.9900 .
C20 H20 1.0000 .
C20 C17 1.538(6) .
C20 C21 1.528(6) .
C32 H32 1.0000 .
C32 C33 1.532(5) .
C24 C25 1.497(5) .
C43 H43A 0.9900 .
C43 H43B 0.9900 .
C43 C44 1.547(5) .
C33 H33 1.0000 .
C33 C34 1.524(5) .
C14 H14 1.0000 .
C14 C15 1.519(6) .
C17 H17 1.0000 .
C17 C16 1.549(6) .
C35 H35A 0.9900 .
C35 H35B 0.9900 .
C35 C34 1.542(5) .
C12 H12A 0.9900 .
C12 H12B 0.9900 .
C44 H44A 0.9900 .
C44 H44B 0.9900 .
C48 H48 1.0000 .
C48 C49 1.527(6) .
C5 H5A 1.0000 .
C5 C6 1.519(6) .
C46 H46A 0.9800 .
C46 H46B 0.9800 .
C46 H46C 0.9800 .
C19 H19A 0.9800 .
C19 H19B 0.9800 .
C19 H19C 0.9800 .
C1 H1B 0.9900 .
C1 H1C 0.9900 .
C1 C2 1.523(5) .
C3 H3A 1.0000 .
C3 C2 1.522(6) .
C25 C26 1.372(8) .
C25 C28 1.423(8) .
C47 H47A 0.9800 .
C47 H47B 0.9800 .
C47 H47C 0.9800 .
C2 H2A 1.0000 .
C6 H6A 0.9900 .
C6 H6B 0.9900 .
C6 C7 1.537(6) .
C18 H18A 0.9800 .
C18 H18B 0.9800 .
C18 H18C 0.9800 .
C34 H34A 0.9900 .
C34 H34B 0.9900 .
C16 H16A 0.9900 .
C16 H16B 0.9900 .
C16 C15 1.540(6) .
C53 C55 1.339(7) .
C53 C54 1.465(8) .
C15 H15A 0.9900 .
C15 H15B 0.9900 .
C21 H21A 0.9800 .
C21 H21B 0.9800 .
C21 H21C 0.9800 .
C7 H7A 0.9900 .
C7 H7B 0.9900 .
C23 H23A 0.9800 .
C23 H23B 0.9800 .
C23 H23C 0.9800 .
C50 H50A 0.9800 .
C50 H50B 0.9800 .
C50 H50C 0.9800 .
C49 H49A 0.9800 .
C49 H49B 0.9800 .
C49 H49C 0.9800 .
C22 H22A 0.9800 .
C22 H22B 0.9800 .
C22 H22C 0.9800 .
C51 H51A 0.9800 .
C51 H51B 0.9800 .
C51 H51C 0.9800 .
C55 H55 0.9500 .
C55 C56 1.503(8) .
C26 H26 0.9500 .
C26 C27 1.474(9) .
C54 H54A 0.9800 .
C54 H54B 0.9800 .
C54 H54C 0.9800 .
C56 H56A 0.9800 .
C56 H56B 0.9800 .
C56 H56C 0.9800 .
C27 H27A 0.9800 .
C27 H27B 0.9800 .
C27 H27C 0.9800 .
C28 H28A 0.9800 .
C28 H28B 0.9800 .
C28 H28C 0.9800 .

loop_
_twin_individual_id
_twin_individual_mass_fraction_refined
1 3.2(17)
2 -2.2(17)

loop_
_publcif_info_datablock.id
_publcif_info_datablock.publ_exptl
_publcif_info_datablock.publ_geom
_publcif_info_datablock.structure
{ebfdbdbf-7a14-41a0-a72f-5b0601966fa6} y y y
{4661f86a-5ef2-499d-8a3d-b67c043c34b0} ? ? ?

loop_
_publcif_info_exptl_table_extra_item
sin_theta_over_lambda_max

loop_
_publcif_info_tables.block_id
_publcif_info_tables.reference_item
{4661f86a-5ef2-499d-8a3d-b67c043c34b0} '_publcif_info_datablock.publ_exptl'

loop_
_publcif_info_cif.paper_type
CB
